data_7224080
loop_
_publ_author_name
'Wu, Lan-Lan'
'Zhao, Junfang'
'Wang, Hui'
'Wang, Jingyuan'

_publ_section_title
;
 A lanthanide(iii) metal--organic framework exhibiting ratiometric
 luminescent temperature sensing and tunable white light emission
;
_journal_issue 23
_journal_name_full CrystEngComm
_journal_page_first 4268
_journal_paper_doi 10.1039/C5CE02444G
_journal_volume 18
_journal_year 2016
_chemical_formula_sum 'C21 H19 Eu N7 O9'
_chemical_formula_weight 665.39
_chemical_name_systematic
;
 ?
;
_space_group_IT_number 15
_symmetry_cell_setting monoclinic
_symmetry_space_group_name_Hall '-C 2yc'
_symmetry_space_group_name_H-M 'C 1 2/c 1'
_atom_sites_solution_hydrogens geom
_atom_sites_solution_primary direct
_atom_sites_solution_secondary difmap
_audit_creation_method SHELXL-97
_audit_update_record
;
2015-10-07 deposited with the CCDC.
2016-02-01 downloaded from the CCDC.
;
_cell_angle_alpha 90.00
_cell_angle_beta 100.267(3)
_cell_angle_gamma 90.00
_cell_formula_units_Z 8
_cell_length_a 28.110(4)
_cell_length_b 13.7799(16)
_cell_length_c 14.3362(17)
_cell_measurement_temperature 293(2)
_cell_volume 5464.3(12)
_computing_cell_refinement 'Bruker SMART'
_computing_data_collection 'Bruker SMART'
_computing_data_reduction 'Bruker SAINT'
_computing_molecular_graphics SHELXP-97
_computing_publication_material SHELXTL
_computing_structure_refinement 'SHELXL-97 (Sheldrick, 1997)'
_computing_structure_solution 'SHELXS-97 (Sheldrick, 1990)'
_diffrn_ambient_temperature 293(2)
_diffrn_detector_area_resol_mean 9.00cm
_diffrn_measured_fraction_theta_full 0.996
_diffrn_measured_fraction_theta_max 0.996
_diffrn_measurement_device_type 'CCD area detector'
_diffrn_measurement_method 'phi and omega scans'
_diffrn_radiation_monochromator graphite
_diffrn_radiation_source 'fine-focus sealed tube'
_diffrn_radiation_type MoK\a
_diffrn_radiation_wavelength 0.71073
_diffrn_reflns_av_R_equivalents 0.0842
_diffrn_reflns_av_sigmaI/netI 0.0949
_diffrn_reflns_limit_h_max 34
_diffrn_reflns_limit_h_min -28
_diffrn_reflns_limit_k_max 16
_diffrn_reflns_limit_k_min -16
_diffrn_reflns_limit_l_max 15
_diffrn_reflns_limit_l_min -17
_diffrn_reflns_number 16350
_diffrn_reflns_theta_full 25.73
_diffrn_reflns_theta_max 25.73
_diffrn_reflns_theta_min 1.65
_diffrn_standards_decay_% none
_diffrn_standards_interval_count none
_diffrn_standards_interval_time none
_diffrn_standards_number none
_exptl_absorpt_coefficient_mu 2.355
_exptl_absorpt_correction_T_max 0.590
_exptl_absorpt_correction_T_min 0.505
_exptl_absorpt_correction_type multi-scan
_exptl_crystal_colour colorless
_exptl_crystal_density_diffrn 1.618
_exptl_crystal_density_method 'not measured'
_exptl_crystal_description block
_exptl_crystal_F_000 2632
_exptl_crystal_size_max 0.28
_exptl_crystal_size_mid 0.25
_exptl_crystal_size_min 0.21
_platon_squeeze_details
;
;
_refine_diff_density_max 2.080
_refine_diff_density_min -1.798
_refine_diff_density_rms 0.242
_refine_ls_extinction_method none
_refine_ls_goodness_of_fit_ref 1.080
_refine_ls_hydrogen_treatment mixed
_refine_ls_matrix_type full
_refine_ls_number_parameters 343
_refine_ls_number_reflns 5205
_refine_ls_number_restraints 90
_refine_ls_restrained_S_all 1.086
_refine_ls_R_factor_all 0.0871
_refine_ls_R_factor_gt 0.0602
_refine_ls_shift/su_max 0.002
_refine_ls_shift/su_mean 0.000
_refine_ls_structure_factor_coef Fsqd
_refine_ls_weighting_details 'calc w=1/[\s^2^(Fo^2^)+(0.0874P)^2^+19.9483P] where P=(Fo^2^+2Fc^2^)/3'
_refine_ls_weighting_scheme calc
_refine_ls_wR_factor_gt 0.1595
_refine_ls_wR_factor_ref 0.1744
_reflns_number_gt 3794
_reflns_number_total 5205
_reflns_threshold_expression >2sigma(I)
_cod_data_source_file c5ce02444g2.cif
_cod_data_source_block c2c
_cod_depositor_comments
;
The following automatic conversions were performed:

'_symmetry_cell_setting' value 'Monoclinic' changed to 'monoclinic'
according to
/usr/data/users/saulius/crontab/automatic-downloads/rss-feeds/RSC/lib/dictionaries/cif_core.dic
dictionary named 'cif_core.dic' version 2.4.2 from 2011-04-26.

'_exptl_absorpt_correction_type' value 'Multi-scan' changed to
'multi-scan' according to
/usr/data/users/saulius/crontab/automatic-downloads/rss-feeds/RSC/lib/dictionaries/cif_core.dic
dictionary named 'cif_core.dic' version 2.4.2 from 2011-04-26.

Automatic conversion script
Id: cif_fix_values 4268 2015-11-12 08:31:59Z antanas 

 Adding full bibliography for 7224080--7224081.cif.
;
_cod_original_cell_volume 5464.3(11)
_cod_original_sg_symbol_H-M C2/c
_cod_database_code 7224080

loop_
_symmetry_equiv_pos_as_xyz
'x, y, z'
'-x, y, -z+1/2'
'x+1/2, y+1/2, z'
'-x+1/2, y+1/2, -z+1/2'
'-x, -y, -z'
'x, -y, z-1/2'
'-x+1/2, -y+1/2, -z'
'x+1/2, -y+1/2, z-1/2'

loop_
_atom_site_label
_atom_site_type_symbol
_atom_site_fract_x
_atom_site_fract_y
_atom_site_fract_z
_atom_site_U_iso_or_equiv
_atom_site_adp_type
_atom_site_occupancy
_atom_site_symmetry_multiplicity
_atom_site_calc_flag
_atom_site_refinement_flags
Eu01 Eu 0.685879(16) 0.31498(3) -0.00631(3) 0.01433(17) Uani 1 1 d .
O7 O 0.6104(3) 0.2067(5) -0.0605(5) 0.0280(16) Uani 1 1 d .
O1 O 0.6887(2) 0.2218(4) -0.1469(4) 0.0223(15) Uani 1 1 d .
O8 O 0.6101(3) 0.3529(5) -0.1156(5) 0.0351(18) Uani 1 1 d .
O9 O 0.5595(3) 0.2445(6) -0.1874(6) 0.060(3) Uani 1 1 d .
N7 N 0.5923(4) 0.2667(7) -0.1218(7) 0.038(2) Uani 1 1 d .
C1 C 0.7152(4) 0.1553(6) -0.1674(6) 0.018(2) Uani 1 1 d .
O2 O 0.7587(2) 0.1425(5) -0.1305(5) 0.0261(15) Uani 1 1 d .
C2 C 0.6942(3) 0.0842(6) -0.2424(6) 0.018(2) Uani 1 1 d .
C5 C 0.6577(3) -0.0598(7) -0.3681(7) 0.023(2) Uani 1 1 d .
H5 H 0.6456 -0.1107 -0.4081 0.027 Uiso 1 1 calc R
C7 C 0.7250(3) 0.0260(6) -0.2834(6) 0.0172(19) Uani 1 1 d .
H7 H 0.7583 0.0341 -0.2667 0.021 Uiso 1 1 calc R
C6 C 0.7065(4) -0.0444(6) -0.3493(6) 0.019(2) Uani 1 1 d .
C4 C 0.6252(3) -0.0018(7) -0.3294(6) 0.021(2) Uani 1 1 d .
C3 C 0.6456(4) 0.0734(6) -0.2684(6) 0.021(2) Uani 1 1 d .
H3 H 0.6252 0.1169 -0.2453 0.025 Uiso 1 1 calc R
C8 C 0.7401(3) -0.0993(6) -0.3991(6) 0.017(2) Uani 1 1 d .
O4 O 0.7238(2) -0.1694(4) -0.4542(4) 0.0201(14) Uani 1 1 d .
O3 O 0.7832(2) -0.0741(4) -0.3886(4) 0.0224(14) Uani 1 1 d .
C9 C 0.5721(3) -0.0187(7) -0.3506(7) 0.023(2) Uani 1 1 d .
C12 C 0.4725(4) -0.0521(7) -0.3897(7) 0.028(2) Uani 1 1 d .
C10 C 0.5536(4) -0.1122(7) -0.3643(8) 0.038(3) Uani 1 1 d .
H10 H 0.5747 -0.1645 -0.3618 0.046 Uiso 1 1 calc R
C11 C 0.5054(4) -0.1285(8) -0.3814(9) 0.042(3) Uani 1 1 d .
H11 H 0.4940 -0.1919 -0.3876 0.050 Uiso 1 1 calc R
C13 C 0.4905(4) 0.0394(7) -0.3763(8) 0.033(3) Uani 1 1 d .
H13 H 0.4692 0.0914 -0.3793 0.039 Uiso 1 1 calc R
C15 C 0.4212(4) -0.0728(7) -0.4083(8) 0.035(3) Uani 1 1 d .
C14 C 0.5395(4) 0.0569(8) -0.3584(7) 0.031(2) Uani 1 1 d .
H14 H 0.5508 0.1204 -0.3514 0.037 Uiso 1 1 calc R
N4 N 0.3866(3) -0.0046(7) -0.4182(6) 0.033(2) Uani 1 1 d .
N3 N 0.3422(3) -0.0505(7) -0.4354(7) 0.041(2) Uani 1 1 d .
N1 N 0.4005(4) -0.1578(8) -0.4172(10) 0.062(4) Uani 1 1 d .
N2 N 0.3516(4) -0.1406(8) -0.4327(9) 0.062(3) Uani 1 1 d .
O5 O 0.6400(3) 0.3022(5) 0.1174(5) 0.0410(16) Uani 1 1 d U
C16 C 0.6477(5) 0.3273(9) 0.2004(10) 0.054(2) Uani 1 1 d U
N5 N 0.6220(4) 0.3614(7) 0.2533(7) 0.0489(18) Uani 1 1 d U
C17 C 0.6291(6) 0.3935(10) 0.3454(10) 0.064(3) Uani 1 1 d U
H17A H 0.5987 0.4124 0.3613 0.097 Uiso 1 1 calc R
H17B H 0.6506 0.4482 0.3523 0.097 Uiso 1 1 calc R
H17C H 0.6430 0.3423 0.3869 0.097 Uiso 1 1 calc R
C18 C 0.5699(6) 0.3695(11) 0.2101(11) 0.074(3) Uani 1 1 d U
H18A H 0.5522 0.3945 0.2562 0.112 Uiso 1 1 calc R
H18B H 0.5576 0.3067 0.1894 0.112 Uiso 1 1 calc R
H18C H 0.5663 0.4128 0.1568 0.112 Uiso 1 1 calc R
O6 O 0.6660(3) 0.4791(5) 0.0369(5) 0.0325(17) Uani 1 1 d .
N6 N 0.6898(4) 0.6243(6) 0.1030(7) 0.041(2) Uani 1 1 d .
C19 C 0.6979(5) 0.5437(7) 0.0599(7) 0.034(3) Uani 1 1 d .
C21 C 0.7298(5) 0.6953(8) 0.1272(10) 0.055(4) Uani 1 1 d .
H21A H 0.7186 0.7504 0.1584 0.082 Uiso 1 1 calc R
H21B H 0.7403 0.7162 0.0703 0.082 Uiso 1 1 calc R
H21C H 0.7563 0.6653 0.1687 0.082 Uiso 1 1 calc R
C20 C 0.6439(6) 0.6441(10) 0.1325(12) 0.067(4) Uani 1 1 d .
H20A H 0.6452 0.7066 0.1625 0.101 Uiso 1 1 calc R
H20B H 0.6377 0.5951 0.1764 0.101 Uiso 1 1 calc R
H20C H 0.6184 0.6438 0.0780 0.101 Uiso 1 1 calc R

loop_
_atom_site_aniso_label
_atom_site_aniso_U_11
_atom_site_aniso_U_22
_atom_site_aniso_U_33
_atom_site_aniso_U_23
_atom_site_aniso_U_13
_atom_site_aniso_U_12
Eu01 0.0157(3) 0.0119(2) 0.0157(3) -0.00163(18) 0.00384(17) -0.00042(19)
O7 0.030(4) 0.029(4) 0.025(4) 0.002(3) 0.004(3) -0.007(3)
O1 0.025(4) 0.021(3) 0.021(3) -0.005(3) 0.005(3) 0.006(3)
O8 0.026(4) 0.021(3) 0.054(5) -0.004(3) -0.002(4) 0.001(3)
O9 0.047(6) 0.050(5) 0.070(6) 0.000(5) -0.024(5) -0.012(4)
N7 0.029(6) 0.039(5) 0.043(6) -0.003(5) -0.001(5) -0.013(5)
C1 0.020(6) 0.020(4) 0.013(4) -0.002(4) 0.000(4) -0.003(4)
O2 0.017(4) 0.034(4) 0.025(4) -0.015(3) 0.001(3) 0.003(3)
C2 0.020(5) 0.019(5) 0.015(4) -0.002(4) 0.003(4) 0.003(4)
C5 0.020(6) 0.018(5) 0.027(5) -0.003(4) -0.003(4) 0.002(4)
C7 0.016(5) 0.019(4) 0.015(4) 0.000(4) -0.002(4) -0.001(4)
C6 0.029(6) 0.015(4) 0.014(4) 0.000(4) 0.004(4) 0.001(4)
C4 0.016(5) 0.026(5) 0.018(5) -0.003(4) -0.007(4) 0.002(4)
C3 0.030(6) 0.017(4) 0.016(4) -0.007(4) 0.004(4) 0.007(4)
C8 0.023(6) 0.016(4) 0.014(4) 0.002(3) 0.006(4) -0.002(4)
O4 0.019(4) 0.019(3) 0.021(3) -0.004(3) 0.000(3) 0.005(3)
O3 0.017(4) 0.018(3) 0.034(4) -0.006(3) 0.009(3) -0.002(3)
C9 0.014(5) 0.026(5) 0.027(5) -0.004(4) 0.003(4) 0.004(4)
C12 0.013(5) 0.029(5) 0.040(6) -0.010(5) 0.005(4) -0.006(4)
C10 0.025(7) 0.024(5) 0.063(8) -0.010(5) 0.001(6) 0.007(5)
C11 0.021(6) 0.026(6) 0.075(9) -0.014(6) 0.002(6) -0.001(5)
C13 0.022(6) 0.031(6) 0.046(7) -0.010(5) 0.008(5) 0.010(5)
C15 0.030(7) 0.020(5) 0.055(7) -0.008(5) 0.010(5) -0.006(5)
C14 0.021(6) 0.036(6) 0.036(6) -0.014(5) 0.004(5) -0.002(5)
N4 0.023(5) 0.046(5) 0.028(5) -0.007(4) 0.002(4) 0.003(4)
N3 0.022(5) 0.056(6) 0.045(6) 0.004(5) 0.003(4) -0.004(5)
N1 0.018(6) 0.045(6) 0.117(11) -0.017(6) -0.008(6) -0.004(5)
N2 0.021(6) 0.053(7) 0.109(10) -0.010(7) -0.001(6) -0.002(5)
O5 0.043(3) 0.046(3) 0.038(3) -0.003(2) 0.018(2) -0.009(2)
C16 0.056(3) 0.057(3) 0.052(3) -0.005(3) 0.016(3) -0.009(3)
N5 0.052(3) 0.051(3) 0.046(3) -0.006(3) 0.015(3) -0.005(3)
C17 0.067(4) 0.067(4) 0.062(4) -0.008(3) 0.016(3) -0.009(3)
C18 0.073(4) 0.077(4) 0.074(4) -0.005(3) 0.014(3) -0.002(4)
O6 0.042(5) 0.020(4) 0.038(4) -0.004(3) 0.014(4) 0.001(3)
N6 0.056(7) 0.024(5) 0.045(6) -0.012(4) 0.013(5) 0.000(4)
C19 0.061(9) 0.018(5) 0.024(5) -0.001(4) 0.007(5) 0.008(5)
C21 0.072(11) 0.029(6) 0.064(9) -0.015(6) 0.009(8) -0.011(6)
C20 0.070(11) 0.042(7) 0.096(12) -0.023(8) 0.031(9) -0.001(7)

loop_
_atom_type_symbol
_atom_type_description
_atom_type_scat_dispersion_real
_atom_type_scat_dispersion_imag
_atom_type_scat_source
C C 0.0033 0.0016 'International Tables Vol C Tables 4.2.6.8 and 6.1.1.4'
H H 0.0000 0.0000 'International Tables Vol C Tables 4.2.6.8 and 6.1.1.4'
N N 0.0061 0.0033 'International Tables Vol C Tables 4.2.6.8 and 6.1.1.4'
O O 0.0106 0.0060 'International Tables Vol C Tables 4.2.6.8 and 6.1.1.4'
Eu Eu -0.1578 3.6682 'International Tables Vol C Tables 4.2.6.8 and 6.1.1.4'

loop_
_geom_angle_atom_site_label_1
_geom_angle_atom_site_label_2
_geom_angle_atom_site_label_3
_geom_angle
_geom_angle_site_symmetry_1
_geom_angle_site_symmetry_3
O4 Eu01 O2 75.5(2) 6_556 7_655
O4 Eu01 O5 88.6(2) 6_556 .
O2 Eu01 O5 76.3(3) 7_655 .
O4 Eu01 O1 74.2(2) 6_556 .
O2 Eu01 O1 135.8(2) 7_655 .
O5 Eu01 O1 133.6(2) . .
O4 Eu01 O3 123.4(2) 6_556 4_654
O2 Eu01 O3 96.0(2) 7_655 4_654
O5 Eu01 O3 144.7(2) . 4_654
O1 Eu01 O3 75.3(2) . 4_654
O4 Eu01 O6 146.1(2) 6_556 .
O2 Eu01 O6 72.8(2) 7_655 .
O5 Eu01 O6 72.5(2) . .
O1 Eu01 O6 138.8(2) . .
O3 Eu01 O6 72.3(2) 4_654 .
O4 Eu01 O8 132.9(2) 6_556 .
O2 Eu01 O8 147.8(2) 7_655 .
O5 Eu01 O8 88.1(3) . .
O1 Eu01 O8 74.6(2) . .
O3 Eu01 O8 80.5(2) 4_654 .
O6 Eu01 O8 75.7(2) . .
O4 Eu01 O7 84.5(2) 6_556 .
O2 Eu01 O7 141.0(2) 7_655 .
O5 Eu01 O7 70.0(2) . .
O1 Eu01 O7 65.7(2) . .
O3 Eu01 O7 122.9(2) 4_654 .
O6 Eu01 O7 113.4(2) . .
O8 Eu01 O7 50.5(2) . .
O4 Eu01 O4 75.1(2) 6_556 4_654
O2 Eu01 O4 69.4(2) 7_655 4_654
O5 Eu01 O4 144.7(2) . 4_654
O1 Eu01 O4 72.2(2) . 4_654
O3 Eu01 O4 50.50(19) 4_654 4_654
O6 Eu01 O4 104.2(2) . 4_654
O8 Eu01 O4 125.9(2) . 4_654
O7 Eu01 O4 136.9(2) . 4_654
O4 Eu01 N7 107.4(2) 6_556 .
O2 Eu01 N7 157.6(3) 7_655 .
O5 Eu01 N7 81.5(3) . .
O1 Eu01 N7 64.2(3) . .
O3 Eu01 N7 100.2(2) 4_654 .
O6 Eu01 N7 97.5(3) . .
O8 Eu01 N7 25.9(2) . .
O7 Eu01 N7 25.2(2) . .
O4 Eu01 N7 133.0(2) 4_654 .
O4 Eu01 C8 100.0(2) 6_556 4_654
O2 Eu01 C8 82.3(2) 7_655 4_654
O5 Eu01 C8 154.2(2) . 4_654
O1 Eu01 C8 72.2(2) . 4_654
O3 Eu01 C8 24.6(2) 4_654 4_654
O6 Eu01 C8 87.6(2) . 4_654
O8 Eu01 C8 103.0(3) . 4_654
O7 Eu01 C8 134.7(2) . 4_654
O4 Eu01 C8 25.9(2) 4_654 4_654
N7 Eu01 C8 118.1(3) . 4_654
O4 Eu01 Eu01 40.85(16) 6_556 7_655
O2 Eu01 Eu01 67.43(16) 7_655 7_655
O5 Eu01 Eu01 122.5(2) . 7_655
O1 Eu01 Eu01 68.57(16) . 7_655
O3 Eu01 Eu01 83.70(15) 4_654 7_655
O6 Eu01 Eu01 130.56(18) . 7_655
O8 Eu01 Eu01 142.51(18) . 7_655
O7 Eu01 Eu01 115.98(16) . 7_655
O4 Eu01 Eu01 34.28(12) 4_654 7_655
N7 Eu01 Eu01 129.51(19) . 7_655
C8 Eu01 Eu01 59.51(17) 4_654 7_655
N7 O7 Eu01 92.2(5) . .
C1 O1 Eu01 134.4(6) . .
N7 O8 Eu01 97.4(6) . .
O9 N7 O7 121.9(9) . .
O9 N7 O8 120.8(9) . .
O7 N7 O8 117.3(8) . .
O9 N7 Eu01 164.6(8) . .
O7 N7 Eu01 62.6(5) . .
O8 N7 Eu01 56.7(5) . .
O1 C1 O2 125.5(8) . .
O1 C1 C2 118.4(8) . .
O2 C1 C2 116.1(8) . .
C1 O2 Eu01 140.1(6) . 7_655
C3 C2 C7 119.6(8) . .
C3 C2 C1 121.1(8) . .
C7 C2 C1 119.3(8) . .
C6 C5 C4 122.3(8) . .
C2 C7 C6 120.4(9) . .
C5 C6 C7 119.0(9) . .
C5 C6 C8 121.8(8) . .
C7 C6 C8 119.2(9) . .
C5 C4 C3 116.3(9) . .
C5 C4 C9 122.1(8) . .
C3 C4 C9 121.6(8) . .
C2 C3 C4 121.9(8) . .
O3 C8 O4 121.3(8) . .
O3 C8 C6 119.2(8) . .
O4 C8 C6 119.4(8) . .
O3 C8 Eu01 53.9(4) . 4_644
O4 C8 Eu01 67.4(5) . 4_644
C6 C8 Eu01 172.6(6) . 4_644
C8 O4 Eu01 160.1(6) . 6
C8 O4 Eu01 86.7(5) . 4_644
Eu01 O4 Eu01 104.9(2) 6 4_644
C8 O3 Eu01 101.4(5) . 4_644
C14 C9 C10 117.6(9) . .
C14 C9 C4 121.7(9) . .
C10 C9 C4 120.7(9) . .
C13 C12 C11 117.7(10) . .
C13 C12 C15 122.8(9) . .
C11 C12 C15 119.4(9) . .
C11 C10 C9 121.1(10) . .
C10 C11 C12 121.3(10) . .
C12 C13 C14 121.5(10) . .
N1 C15 N4 108.4(10) . .
N1 C15 C12 127.5(10) . .
N4 C15 C12 124.1(9) . .
C9 C14 C13 120.7(10) . .
C15 N4 N3 108.3(9) . .
N2 N3 N4 105.4(9) . .
C15 N1 N2 106.2(10) . .
N3 N2 N1 111.7(10) . .
C16 O5 Eu01 132.8(9) . .
O5 C16 N5 133.4(15) . .
C16 N5 C17 135.6(14) . .
C16 N5 C18 114.5(12) . .
C17 N5 C18 109.8(12) . .
C19 O6 Eu01 122.3(7) . .
C19 N6 C20 122.3(11) . .
C19 N6 C21 118.7(11) . .
C20 N6 C21 118.9(10) . .
O6 C19 N6 122.9(11) . .

loop_
_geom_bond_atom_site_label_1
_geom_bond_atom_site_label_2
_geom_bond_distance
_geom_bond_site_symmetry_2
Eu01 O4 2.331(6) 6_556
Eu01 O2 2.350(6) 7_655
Eu01 O5 2.379(8) .
Eu01 O1 2.404(6) .
Eu01 O3 2.414(6) 4_654
Eu01 O6 2.436(6) .
Eu01 O8 2.465(7) .
Eu01 O7 2.598(7) .
Eu01 O4 2.707(7) 4_654
Eu01 N7 2.925(9) .
Eu01 C8 2.927(9) 4_654
Eu01 Eu01 4.0003(10) 7_655
O7 N7 1.247(11) .
O1 C1 1.248(11) .
O8 N7 1.286(11) .
O9 N7 1.232(11) .
C1 O2 1.257(11) .
C1 C2 1.495(12) .
O2 Eu01 2.350(6) 7_655
C2 C3 1.359(13) .
C2 C7 1.385(12) .
C5 C6 1.367(13) .
C5 C4 1.401(13) .
C7 C6 1.388(12) .
C6 C8 1.489(13) .
C4 C3 1.411(12) .
C4 C9 1.488(13) .
C8 O3 1.244(11) .
C8 O4 1.280(10) .
C8 Eu01 2.927(9) 4_644
O4 Eu01 2.331(6) 6
O4 Eu01 2.707(7) 4_644
O3 Eu01 2.414(6) 4_644
C9 C14 1.378(13) .
C9 C10 1.391(14) .
C12 C13 1.359(13) .
C12 C11 1.393(14) .
C12 C15 1.447(14) .
C10 C11 1.351(15) .
C13 C14 1.378(14) .
C15 N1 1.304(14) .
C15 N4 1.342(13) .
N4 N3 1.383(12) .
N3 N2 1.268(14) .
N1 N2 1.374(14) .
O5 C16 1.220(15) .
C16 N5 1.230(16) .
N5 C17 1.373(16) .
N5 C18 1.490(18) .
O6 C19 1.266(13) .
N6 C19 1.311(12) .
N6 C20 1.453(17) .
N6 C21 1.484(15) .

loop_
_platon_squeeze_void_nr
_platon_squeeze_void_average_x
_platon_squeeze_void_average_y
_platon_squeeze_void_average_z
_platon_squeeze_void_volume
_platon_squeeze_void_count_electrons
_platon_squeeze_void_content
1 0.000 0.000 -0.016 334 83 ' '
2 0.500 0.500 0.860 334 83 ' '
